data_4061122
_journal_name_full Organometallics
_journal_paper_doi 10.1021/om049520j
_journal_year 2004
_chemical_formula_moiety 'C44 H64 B2 Li2 O4'
_chemical_formula_sum 'C44 H64 B2 Li2 O4'
_chemical_formula_weight 692.45
_chemical_name_common '[{Li(OEt2)(OBMes2)}2]'
_space_group_IT_number 14
_symmetry_cell_setting monoclinic
_symmetry_space_group_name_Hall '-P 2yn'
_symmetry_space_group_name_H-M 'P 1 21/n 1'
_cell_angle_alpha 90
_cell_angle_beta 91.214(2)
_cell_angle_gamma 90
_cell_formula_units_Z 2
_cell_length_a 9.0303(4)
_cell_length_b 9.1269(4)
_cell_length_c 25.4398(11)
_cell_measurement_temperature 173(2)
_cell_measurement_wavelength 0.71073
_cell_volume 2096.2(2)
_diffrn_ambient_temperature 173(2)
_exptl_crystal_density_diffrn 1.097
_cod_original_sg_symbol_H-M 'P 21/n'
_cod_database_code 4061122

loop_
_symmetry_equiv_pos_as_xyz
'x, y, z'
'x+1/2, -y+1/2, z+1/2'
'-x, -y, -z'
'-x-1/2, y-1/2, -z-1/2'

loop_
_atom_site_label
_atom_site_type_symbol
_atom_site_fract_x
_atom_site_fract_y
_atom_site_fract_z
_atom_site_U_iso_or_equiv
_atom_site_adp_type
_atom_site_occupancy
_atom_site_symmetry_multiplicity
_atom_site_calc_flag
_atom_site_refinement_flags
_atom_site_disorder_assembly
_atom_site_disorder_group
Li Li 0.0072(10) -0.1260(9) -0.0178(3) 0.037(2) Uani 1 1 d . . .
B B 0.1007(7) -0.0772(6) 0.0965(2) 0.0314(14) Uani 1 1 d . . .
O1 O 0.0631(4) -0.0525(3) 0.04643(12) 0.0379(10) Uani 1 1 d . . .
O2 O -0.0191(5) -0.3259(4) -0.04375(13) 0.0440(10) Uani 1 1 d . . .
C1 C 0.2115(6) -0.2061(5) 0.11332(17) 0.0323(13) Uani 1 1 d . . .
C2 C 0.3526(6) -0.2197(5) 0.09212(18) 0.0349(13) Uani 1 1 d . . .
C3 C 0.4532(6) -0.3259(5) 0.11032(19) 0.0380(13) Uani 1 1 d . . .
H3 H 0.5488 -0.3315 0.0955 0.046 Uiso 1 1 calc R . .
C4 C 0.4151(7) -0.4231(5) 0.1497(2) 0.0419(15) Uani 1 1 d . . .
C5 C 0.2753(7) -0.4138(5) 0.1701(2) 0.0418(15) Uani 1 1 d . . .
H5 H 0.2468 -0.4818 0.1963 0.05 Uiso 1 1 calc R . .
C6 C 0.1760(6) -0.3086(5) 0.15344(18) 0.0349(13) Uani 1 1 d . . .
C7 C 0.4057(7) -0.1140(6) 0.0502(2) 0.0471(15) Uani 1 1 d . . .
H7A H 0.4396 -0.023 0.067 0.071 Uiso 1 1 calc R . .
H7B H 0.324 -0.0925 0.0254 0.071 Uiso 1 1 calc R . .
H7C H 0.4877 -0.1586 0.0313 0.071 Uiso 1 1 calc R . .
C8 C 0.5280(8) -0.5337(6) 0.1704(2) 0.0578(18) Uani 1 1 d . . .
H8A H 0.6199 -0.524 0.151 0.087 Uiso 0.5 1 calc PR . .
H8B H 0.4885 -0.633 0.1659 0.087 Uiso 0.5 1 calc PR . .
H8C H 0.5482 -0.5152 0.2079 0.087 Uiso 0.5 1 calc PR . .
H8D H 0.4845 -0.5908 0.1988 0.087 Uiso 0.5 1 calc PR . .
H8E H 0.6159 -0.4818 0.1839 0.087 Uiso 0.5 1 calc PR . .
H8F H 0.5562 -0.5996 0.1419 0.087 Uiso 0.5 1 calc PR . .
C9 C 0.0231(7) -0.3076(6) 0.1779(2) 0.0489(16) Uani 1 1 d . . .
H9A H 0.0079 -0.3996 0.1969 0.073 Uiso 1 1 calc R . .
H9B H -0.0531 -0.2974 0.1502 0.073 Uiso 1 1 calc R . .
H9C H 0.0163 -0.2251 0.2024 0.073 Uiso 1 1 calc R . .
C10 C 0.0353(6) 0.0305(5) 0.14071(17) 0.0307(13) Uani 1 1 d . . .
C11 C 0.1308(6) 0.1095(5) 0.17541(18) 0.0318(12) Uani 1 1 d . . .
C12 C 0.0690(7) 0.2053(6) 0.21190(18) 0.0383(14) Uani 1 1 d . . .
H12 H 0.1339 0.2591 0.2346 0.046 Uiso 1 1 calc R . .
C13 C -0.0817(7) 0.2255(5) 0.21656(19) 0.0384(14) Uani 1 1 d . . .
C14 C -0.1744(6) 0.1473(5) 0.18262(19) 0.0360(13) Uani 1 1 d . . .
H14 H -0.2786 0.1591 0.185 0.043 Uiso 1 1 calc R . .
C15 C -0.1189(6) 0.0523(5) 0.14523(18) 0.0328(13) Uani 1 1 d . . .
C16 C 0.2958(6) 0.0931(6) 0.1742(2) 0.0443(15) Uani 1 1 d . . .
H16A H 0.3231 -0.0073 0.1841 0.066 Uiso 1 1 calc R . .
H16B H 0.3421 0.162 0.1991 0.066 Uiso 1 1 calc R . .
H16C H 0.3301 0.1138 0.1387 0.066 Uiso 1 1 calc R . .
C17 C -0.1416(8) 0.3281(6) 0.2574(2) 0.0534(17) Uani 1 1 d . . .
H17A H -0.25 0.3289 0.255 0.08 Uiso 0.5 1 calc PR . .
H17B H -0.1039 0.4272 0.2513 0.08 Uiso 0.5 1 calc PR . .
H17C H -0.1097 0.295 0.2925 0.08 Uiso 0.5 1 calc PR . .
H17D H -0.0591 0.3719 0.2775 0.08 Uiso 0.5 1 calc PR . .
H17E H -0.2052 0.2735 0.2812 0.08 Uiso 0.5 1 calc PR . .
H17F H -0.1994 0.4058 0.24 0.08 Uiso 0.5 1 calc PR . .
C18 C -0.2299(7) -0.0336(6) 0.1114(2) 0.0451(14) Uani 1 1 d . . .
H18A H -0.2162 -0.1387 0.1176 0.068 Uiso 1 1 calc R . .
H18B H -0.2139 -0.0118 0.0742 0.068 Uiso 1 1 calc R . .
H18C H -0.3308 -0.0054 0.1205 0.068 Uiso 1 1 calc R . .
C19 C 0.0966(8) -0.4088(6) -0.0682(2) 0.0570(18) Uani 1 1 d . . .
H19A H 0.0908 -0.3958 -0.1068 0.068 Uiso 1 1 calc R . .
H19B H 0.085 -0.5143 -0.0603 0.068 Uiso 1 1 calc R . .
C20 C 0.2438(8) -0.3550(7) -0.0472(3) 0.067(2) Uani 1 1 d . . .
H20A H 0.3236 -0.4105 -0.0635 0.1 Uiso 1 1 calc R . .
H20B H 0.2489 -0.3686 -0.009 0.1 Uiso 1 1 calc R . .
H20C H 0.2547 -0.2507 -0.0555 0.1 Uiso 1 1 calc R . .
C21 C -0.1632(8) -0.3701(7) -0.0626(2) 0.0567(18) Uani 1 1 d . . .
H21A H -0.1733 -0.4778 -0.0598 0.068 Uiso 1 1 calc R . .
H21B H -0.1765 -0.3424 -0.1 0.068 Uiso 1 1 calc R . .
C22 C -0.2782(8) -0.2971(7) -0.0306(3) 0.0682(19) Uani 1 1 d . . .
H22A H -0.3768 -0.3269 -0.0434 0.102 Uiso 1 1 calc R . .
H22B H -0.2683 -0.1905 -0.0338 0.102 Uiso 1 1 calc R . .
H22C H -0.2653 -0.3257 0.0063 0.102 Uiso 1 1 calc R . .

loop_
_atom_site_aniso_label
_atom_site_aniso_U_11
_atom_site_aniso_U_22
_atom_site_aniso_U_33
_atom_site_aniso_U_23
_atom_site_aniso_U_13
_atom_site_aniso_U_12
Li 0.045(6) 0.031(5) 0.036(5) -0.005(4) -0.005(4) 0.002(4)
B 0.035(4) 0.029(3) 0.030(3) 0.002(2) -0.009(3) -0.007(3)
O1 0.053(3) 0.035(2) 0.0251(19) 0.0003(15) -0.0075(16) 0.0018(18)
O2 0.064(3) 0.031(2) 0.037(2) -0.0082(16) -0.0022(18) 0.0032(19)
C1 0.044(4) 0.029(3) 0.023(3) -0.003(2) -0.004(2) -0.006(2)
C2 0.043(4) 0.032(3) 0.029(3) -0.003(2) -0.005(2) 0.002(3)
C3 0.041(4) 0.033(3) 0.039(3) -0.001(3) -0.005(2) 0.003(3)
C4 0.068(5) 0.024(3) 0.033(3) -0.006(2) -0.014(3) 0.008(3)
C5 0.065(5) 0.026(3) 0.034(3) 0.003(2) -0.004(3) 0.000(3)
C6 0.052(4) 0.025(3) 0.028(3) -0.002(2) -0.005(2) 0.000(3)
C7 0.049(4) 0.045(3) 0.048(3) 0.019(3) 0.003(3) 0.001(3)
C8 0.073(5) 0.043(3) 0.057(4) 0.008(3) -0.012(3) 0.017(3)
C9 0.065(5) 0.040(3) 0.041(3) 0.010(3) 0.003(3) -0.005(3)
C10 0.040(4) 0.030(3) 0.022(3) 0.003(2) -0.009(2) -0.005(2)
C11 0.037(4) 0.033(3) 0.026(3) 0.004(2) -0.002(2) 0.001(2)
C12 0.049(4) 0.038(3) 0.027(3) -0.004(2) -0.008(2) -0.007(3)
C13 0.046(4) 0.035(3) 0.034(3) 0.005(2) 0.002(3) 0.006(3)
C14 0.038(4) 0.035(3) 0.036(3) 0.007(2) 0.000(2) 0.003(3)
C15 0.039(4) 0.033(3) 0.026(3) 0.008(2) -0.007(2) -0.003(2)
C16 0.047(4) 0.052(3) 0.034(3) -0.006(3) -0.004(3) -0.004(3)
C17 0.069(5) 0.047(4) 0.044(3) -0.006(3) 0.005(3) 0.013(3)
C18 0.036(4) 0.049(3) 0.050(3) 0.002(3) -0.005(3) -0.006(3)
C19 0.090(6) 0.034(3) 0.047(3) -0.010(3) 0.006(3) 0.008(3)
C20 0.083(6) 0.050(4) 0.069(4) 0.011(3) 0.016(4) 0.008(4)
C21 0.071(5) 0.045(4) 0.053(4) 0.001(3) -0.012(3) -0.017(3)
C22 0.066(5) 0.047(4) 0.091(5) 0.000(4) 0.001(4) 0.001(3)

loop_
_geom_bond_atom_site_label_1
_geom_bond_atom_site_label_2
_geom_bond_distance
_geom_bond_site_symmetry_2
_geom_bond_publ_flag
Li O1 1.827(8) . ?
Li O1 1.889(9) 3 ?
Li O2 1.953(8) . ?
B O1 1.331(6) . ?
B C1 1.597(8) . ?
B C10 1.614(8) . ?
O1 Li 1.889(9) 3 ?
O2 C21 1.435(7) . ?
O2 C19 1.442(7) . ?
C1 C2 1.400(7) . ?
C1 C6 1.426(7) . ?
C2 C3 1.401(7) . ?
C2 C7 1.522(7) . ?
C3 C4 1.386(7) . ?
C4 C5 1.378(8) . ?
C4 C8 1.520(8) . ?
C5 C6 1.374(7) . ?
C6 C9 1.527(8) . ?
C10 C15 1.414(7) . ?
C10 C11 1.418(7) . ?
C11 C12 1.400(7) . ?
C11 C16 1.498(8) . ?
C12 C13 1.381(8) . ?
C13 C14 1.387(7) . ?
C13 C17 1.508(7) . ?
C14 C15 1.389(7) . ?
C15 C18 1.524(7) . ?
C19 C20 1.504(9) . ?
C21 C22 1.489(9) . ?
